data_4121526
loop_
_publ_author_name
'Li, Kang'
'Zhang, Lu-Yin'
'Yan, Cheng'
'Wei, Shi-Chao'
'Pan, Mei'
'Zhang, Li'
'Su, Cheng-Yong'

_publ_section_title
;
 Stepwise Assembly of Pd6(RuL3)8 Nanoscale Rhombododecahedral
 Metal-Organic Cages via Metalloligand Strategy for Guest Trapping and
 Protection.
;
_journal_issue 12
_journal_name_full 'Journal of the American Chemical Society'
_journal_page_first 4456
_journal_page_last 4459
_journal_paper_doi 10.1021/ja410044r
_journal_volume 136
_journal_year 2014
_chemical_formula_sum 'C142 H88 Ir N40 O22 Pd1.5 Ru2'
_chemical_formula_weight 3260.46
_chemical_name_systematic
; 
 ? 
;
_space_group_IT_number 85
_symmetry_cell_setting tetragonal
_symmetry_space_group_name_Hall '-P 4a'
_symmetry_space_group_name_H-M 'P 4/n :2'
_atom_sites_solution_hydrogens geom
_atom_sites_solution_primary direct
_atom_sites_solution_secondary difmap
_audit_creation_method SHELXL-97
_cell_angle_alpha 90.00
_cell_angle_beta 90.00
_cell_angle_gamma 90.00
_cell_formula_units_Z 8
_cell_length_a 39.1799(4)
_cell_length_b 39.1799(4)
_cell_length_c 34.8255(10)
_cell_measurement_reflns_used 6752
_cell_measurement_temperature 150(2)
_cell_measurement_theta_max 50.0170
_cell_measurement_theta_min 2.8120
_cell_volume 53459.4(17)
_computing_cell_refinement
;
CrysAlisPro, Agilent Technologies,
Version 1.171.36.24 (release 03-12-2012 CrysAlis171 .NET)
(compiled Dec  3 2012,18:21:49)
;
_computing_data_collection
;
CrysAlisPro, Agilent Technologies,
Version 1.171.36.24 (release 03-12-2012 CrysAlis171 .NET)
(compiled Dec  3 2012,18:21:49)
;
_computing_data_reduction
;
CrysAlisPro, Agilent Technologies,
Version 1.171.36.24 (release 03-12-2012 CrysAlis171 .NET)
(compiled Dec  3 2012,18:21:49)
;
_computing_structure_refinement 'SHELXL-97 (Sheldrick, 1997)'
_computing_structure_solution 'SHELXS-97 (Sheldrick, 1990)'
_diffrn_ambient_temperature 150(2)
_diffrn_measured_fraction_theta_full 0.972
_diffrn_measured_fraction_theta_max 0.972
_diffrn_measurement_device_type 'Xcalibur, Sapphire3, Gemini ultra'
_diffrn_measurement_method '\w scans'
_diffrn_radiation_monochromator mirror
_diffrn_radiation_source 'Enhance Ultra (Cu) X-ray Source'
_diffrn_radiation_type CuK\a
_diffrn_radiation_wavelength 1.54178
_diffrn_reflns_av_R_equivalents 0.1319
_diffrn_reflns_av_sigmaI/netI 0.2567
_diffrn_reflns_limit_h_max 12
_diffrn_reflns_limit_h_min -33
_diffrn_reflns_limit_k_max 40
_diffrn_reflns_limit_k_min -41
_diffrn_reflns_limit_l_max 36
_diffrn_reflns_limit_l_min -24
_diffrn_reflns_number 66430
_diffrn_reflns_theta_full 55.94
_diffrn_reflns_theta_max 55.94
_diffrn_reflns_theta_min 2.59
_exptl_absorpt_coefficient_mu 3.002
_exptl_absorpt_correction_T_max 1.00000
_exptl_absorpt_correction_T_min 0.12628
_exptl_absorpt_correction_type multi-scan
_exptl_absorpt_process_details
;
CrysAlisPro, Agilent Technologies,
Version 1.171.36.24 (release 03-12-2012 CrysAlis171 .NET)
(compiled Dec  3 2012,18:21:49)
Empirical absorption correction using spherical harmonics,
 implemented in SCALE3 ABSPACK scaling algorithm.
;
_exptl_crystal_colour red
_exptl_crystal_density_diffrn 0.810
_exptl_crystal_density_method 'not measured'
_exptl_crystal_description block
_exptl_crystal_F_000 13040
_exptl_crystal_size_max 0.40
_exptl_crystal_size_mid 0.40
_exptl_crystal_size_min 0.05
_platon_squeeze_details
;
PLATON in WinGX v1.70.01
;
_refine_diff_density_max 1.377
_refine_diff_density_min -0.638
_refine_diff_density_rms 0.098
_refine_ls_extinction_method none
_refine_ls_goodness_of_fit_ref 0.970
_refine_ls_hydrogen_treatment geom
_refine_ls_matrix_type fullcycle
_refine_ls_number_parameters 1748
_refine_ls_number_reflns 33792
_refine_ls_number_restraints 2525
_refine_ls_restrained_S_all 0.950
_refine_ls_R_factor_all 0.1566
_refine_ls_R_factor_gt 0.0872
_refine_ls_shift/su_max 0.043
_refine_ls_shift/su_mean 0.001
_refine_ls_structure_factor_coef Fsqd
_refine_ls_weighting_details 'calc w=1/[\s^2^(Fo^2^)+(0.0008P)^2^+0.0000P] where P=(Fo^2^+2Fc^2^)/3'
_refine_ls_weighting_scheme calc
_refine_ls_wR_factor_gt 0.1787
_refine_ls_wR_factor_ref 0.1977
_reflns_number_gt 11959
_reflns_number_total 33792
_reflns_threshold_expression >2sigma(I)
_cod_data_source_file ja410044r_si_002.cif
_cod_data_source_block sq2
_cod_original_sg_symbol_H-M P4/n
_cod_original_formula_sum 'C142 H88 Ir N40 O22 Pd1.50 Ru2'
_cod_database_code 4121526

loop_
_symmetry_equiv_pos_as_xyz
'x, y, z'
'-x+1/2, -y+1/2, z'
'-y+1/2, x, z'
'y, -x+1/2, z'
'-x, -y, -z'
'x-1/2, y-1/2, -z'
'y-1/2, -x, -z'
'-y, x-1/2, -z'

loop_
_atom_site_label
_atom_site_type_symbol
_atom_site_fract_x
_atom_site_fract_y
_atom_site_fract_z
_atom_site_U_iso_or_equiv
_atom_site_adp_type
_atom_site_occupancy
_atom_site_symmetry_multiplicity
_atom_site_calc_flag
_atom_site_refinement_flags
Ir1 Ir 0.913447(14) 0.037828(15) 0.281520(18) 0.07091(18) Uani 1 1 d .
Pd1 Pd 0.7500 0.7500 1.10376(5) 0.0552(5) Uani 1 4 d S
Pd2 Pd 0.7500 0.7500 0.30346(5) 0.0495(4) Uani 1 4 d S
Pd3 Pd 1.10198(2) 0.61557(2) 0.69610(3) 0.0626(3) Uani 1 1 d .
Ru1 Ru 0.84929(2) 0.53088(2) 0.52323(3) 0.0615(3) Uani 1 1 d .
Ru2 Ru 0.84343(2) 0.53942(2) 0.87380(3) 0.0670(3) Uani 1 1 d .
O1 O 0.94639(19) 0.05103(17) 0.4809(2) 0.073(2) Uani 1 1 d U
O2 O 0.8938(2) 0.0279(3) 0.4830(3) 0.125(4) Uani 1 1 d U
O3 O 0.78234(19) -0.0421(2) 0.3851(3) 0.093(3) Uani 1 1 d U
O4 O 0.76055(16) -0.04874(17) 0.3263(2) 0.067(2) Uani 1 1 d U
N2 N 0.8024(2) 0.5292(3) 0.5501(3) 0.069(3) Uani 1 1 d U
N3 N 0.7634(2) 0.4034(2) 0.6006(3) 0.070(3) Uani 1 1 d U
H3A H 0.7721 0.3827 0.6004 0.084 Uiso 1 1 calc R
N4 N 0.82468(19) 0.5226(2) 0.4732(3) 0.056(3) Uani 1 1 d U
N5 N 0.8460(2) 0.5802(3) 0.5049(3) 0.058(3) Uani 1 1 d U
N6 N 0.7807(2) 0.5908(2) 0.3656(3) 0.067(3) Uani 1 1 d U
H6 H 0.7705 0.5768 0.3495 0.080 Uiso 1 1 calc R
N7 N 0.7993(2) 0.6414(2) 0.3906(3) 0.063(3) Uani 1 1 d U
N8 N 0.7509(2) 0.69990(19) 0.3022(3) 0.045(2) Uani 1 1 d U
N9 N 0.8979(2) 0.5287(2) 0.5009(3) 0.054(3) Uani 1 1 d U
N10 N 0.8771(2) 0.5422(2) 0.5706(3) 0.057(3) Uani 1 1 d U
N11 N 1.0157(2) 0.5522(2) 0.5482(3) 0.050(2) Uani 1 1 d U
H11 H 1.0294 0.5494 0.5284 0.060 Uiso 1 1 calc R
N12 N 0.9980(2) 0.5624(2) 0.6063(3) 0.055(3) Uani 1 1 d U
N13 N 1.0954(3) 0.5925(2) 0.6450(3) 0.064(3) Uani 1 1 d U
N14 N 0.6567(2) 0.3788(3) 0.6688(3) 0.070(3) Uani 1 1 d U
N15 N 0.7248(2) 0.4466(2) 0.6112(3) 0.069(3) Uani 1 1 d U
N16 N 1.1116(3) 0.6367(3) 0.7459(3) 0.071(3) Uani 1 1 d U
N17 N 1.0492(3) 0.7206(3) 0.7852(3) 0.083(3) Uani 1 1 d U
H17 H 1.0446 0.7164 0.7609 0.100 Uiso 1 1 calc R
N18 N 1.0860(3) 0.5741(2) 0.7242(3) 0.069(3) Uani 1 1 d U
N19 N 0.9889(2) 0.5732(2) 0.7870(3) 0.059(3) Uani 1 1 d U
H19 H 0.9932 0.5944 0.7802 0.071 Uiso 1 1 calc R
N20 N 0.9960(3) 0.5189(3) 0.7957(3) 0.084(3) Uani 1 1 d U
N21 N 0.8751(2) 0.57479(19) 0.8495(3) 0.058(3) Uani 1 1 d U
N22 N 0.8817(2) 0.5079(2) 0.8573(3) 0.066(3) Uani 1 1 d U
N23 N 0.9702(2) 0.8164(2) 0.8273(3) 0.062(3) Uani 1 1 d U
N24 N 0.9991(2) 0.8115(2) 0.8950(3) 0.059(3) Uani 1 1 d U
N25 N 1.0737(3) 0.7194(3) 0.8405(4) 0.094(4) Uani 1 1 d U
N26 N 0.8669(2) 0.5492(2) 0.9234(3) 0.065(3) Uani 1 1 d U
N27 N 0.8123(2) 0.5747(2) 0.8970(3) 0.076(3) Uani 1 1 d U
N28 N 0.8522(2) 0.6270(2) 1.0356(3) 0.070(3) Uani 1 1 d U
H28A H 0.8695 0.6240 1.0513 0.084 Uiso 1 1 calc R
N29 N 0.8014(2) 0.6500(2) 1.0089(3) 0.081(3) Uani 1 1 d U
N30 N 0.79050(19) 0.7182(2) 1.1047(3) 0.056(3) Uani 1 1 d U
C139 C 0.9094(3) 0.0226(3) 0.2313(4) 0.081(4) Uani 1 1 d U
N33 N 0.95003(19) 0.0035(2) 0.2978(3) 0.068(3) Uani 1 1 d U
C140 C 0.9535(3) 0.0684(3) 0.2707(4) 0.064(3) Uani 1 1 d U
N35 N 0.91133(19) 0.0468(2) 0.3377(3) 0.068(2) Uani 1 1 d U
N36 N 0.87067(19) 0.0094(2) 0.3009(3) 0.068(2) Uani 1 1 d U
N1 N 0.8470(2) 0.4807(2) 0.5410(3) 0.061(3) Uani 1 1 d DU
C1 C 0.8705(3) 0.4567(3) 0.5339(4) 0.065(4) Uani 1 1 d DU
H1 H 0.8913 0.4620 0.5213 0.078 Uiso 1 1 calc R
C2 C 0.8629(3) 0.4236(3) 0.5459(4) 0.082(4) Uani 1 1 d DU
H2 H 0.8797 0.4065 0.5419 0.099 Uiso 1 1 calc R
C3 C 0.8337(3) 0.4142(3) 0.5626(4) 0.076(4) Uani 1 1 d DU
H3 H 0.8307 0.3913 0.5711 0.091 Uiso 1 1 calc R
C4 C 0.8082(3) 0.4372(3) 0.5674(4) 0.072(4) Uani 1 1 d DU
C12 C 0.8157(3) 0.4719(3) 0.5583(4) 0.063(3) Uani 1 1 d DU
N32 N 0.8819(3) 0.0718(3) 0.2587(4) 0.089(4) Uani 1 1 d DU
C112 C 0.8726(3) 0.0698(3) 0.2210(4) 0.093(5) Uani 1 1 d DU
C113 C 0.8537(5) 0.0962(4) 0.2056(5) 0.141(7) Uani 1 1 d DU
H113 H 0.8504 0.0971 0.1786 0.169 Uiso 1 1 calc R
C114 C 0.8396(4) 0.1210(5) 0.2279(5) 0.141(7) Uani 1 1 d DU
H114 H 0.8249 0.1374 0.2163 0.170 Uiso 1 1 calc R
C115 C 0.8458(4) 0.1230(4) 0.2654(5) 0.124(6) Uani 1 1 d DU
H115 H 0.8360 0.1407 0.2806 0.149 Uiso 1 1 calc R
C116 C 0.8676(4) 0.0977(4) 0.2821(4) 0.112(5) Uani 1 1 d DU
H116 H 0.8724 0.0983 0.3088 0.135 Uiso 1 1 calc R
C5 C 0.7774(3) 0.4329(3) 0.5847(4) 0.066(4) Uani 1 1 d U
C6 C 0.7543(3) 0.4576(3) 0.5925(4) 0.065(3) Uani 1 1 d U
C7 C 0.7623(3) 0.4915(3) 0.5795(4) 0.077(4) Uani 1 1 d U
C8 C 0.7399(3) 0.5208(4) 0.5860(5) 0.101(5) Uani 1 1 d U
H8 H 0.7186 0.5185 0.5988 0.122 Uiso 1 1 calc R
C9 C 0.7512(3) 0.5517(3) 0.5726(5) 0.094(5) Uani 1 1 d U
H9 H 0.7373 0.5713 0.5763 0.113 Uiso 1 1 calc R
C10 C 0.7814(4) 0.5553(4) 0.5544(4) 0.082(4) Uani 1 1 d U
H10 H 0.7877 0.5770 0.5444 0.098 Uiso 1 1 calc R
C11 C 0.7935(3) 0.4993(3) 0.5641(3) 0.057(3) Uani 1 1 d U
C13 C 0.8153(3) 0.4931(3) 0.4562(4) 0.063(4) Uani 1 1 d U
H13 H 0.8195 0.4728 0.4703 0.075 Uiso 1 1 calc R
C14 C 0.8000(3) 0.4890(3) 0.4199(4) 0.061(3) Uani 1 1 d U
H14 H 0.7946 0.4670 0.4101 0.073 Uiso 1 1 calc R
C15 C 0.7931(3) 0.5181(3) 0.3992(4) 0.072(4) Uani 1 1 d U
H15 H 0.7825 0.5175 0.3747 0.087 Uiso 1 1 calc R
C16 C 0.8034(3) 0.5502(3) 0.4177(4) 0.058(3) Uani 1 1 d U
C17 C 0.7969(3) 0.5816(3) 0.3971(4) 0.062(3) Uani 1 1 d U
C18 C 0.8080(3) 0.6137(4) 0.4144(4) 0.081(4) Uani 1 1 d U
C19 C 0.8235(3) 0.6132(3) 0.4515(4) 0.069(4) Uani 1 1 d U
C20 C 0.8376(3) 0.6437(3) 0.4691(4) 0.083(4) Uani 1 1 d U
H20 H 0.8355 0.6655 0.4572 0.099 Uiso 1 1 calc R
C21 C 0.8540(3) 0.6397(3) 0.5034(4) 0.076(4) Uani 1 1 d U
H21 H 0.8630 0.6592 0.5159 0.091 Uiso 1 1 calc R
C22 C 0.8577(3) 0.6090(3) 0.5200(4) 0.071(4) Uani 1 1 d U
H22 H 0.8693 0.6079 0.5439 0.085 Uiso 1 1 calc R
C23 C 0.8305(3) 0.5828(3) 0.4705(4) 0.052(3) Uani 1 1 d U
C24 C 0.8188(2) 0.5510(3) 0.4527(4) 0.046(3) Uani 1 1 d U
C25 C 0.7824(3) 0.6276(3) 0.3618(4) 0.070(4) Uani 1 1 d U
C26 C 0.7652(3) 0.6443(3) 0.3290(4) 0.058(3) Uani 1 1 d U
C27 C 0.7500(2) 0.6286(3) 0.2992(4) 0.056(3) Uani 1 1 d U
H27 H 0.7485 0.6044 0.2990 0.067 Uiso 1 1 calc R
C28 C 0.7367(3) 0.6463(3) 0.2695(4) 0.057(3) Uani 1 1 d U
H28 H 0.7279 0.6350 0.2475 0.069 Uiso 1 1 calc R
C29 C 0.7363(3) 0.6829(3) 0.2724(4) 0.064(3) Uani 1 1 d U
H29 H 0.7254 0.6957 0.2527 0.077 Uiso 1 1 calc R
C30 C 0.7653(2) 0.6813(3) 0.3326(3) 0.051(3) Uani 1 1 d U
H30 H 0.7747 0.6923 0.3544 0.062 Uiso 1 1 calc R
C31 C 0.9069(3) 0.5216(3) 0.4657(4) 0.061(3) Uani 1 1 d U
H31 H 0.8894 0.5163 0.4478 0.073 Uiso 1 1 calc R
C32 C 0.9404(3) 0.5214(3) 0.4527(4) 0.075(4) Uani 1 1 d U
H32 H 0.9461 0.5154 0.4271 0.090 Uiso 1 1 calc R
C33 C 0.9649(3) 0.5304(3) 0.4790(4) 0.052(3) Uani 1 1 d U
H33 H 0.9881 0.5309 0.4713 0.063 Uiso 1 1 calc R
C34 C 0.9568(3) 0.5386(3) 0.5158(3) 0.047(3) Uani 1 1 d U
C35 C 0.9796(3) 0.5480(3) 0.5488(4) 0.058(3) Uani 1 1 d U
C36 C 0.9702(3) 0.5538(3) 0.5851(4) 0.051(3) Uani 1 1 d U
C37 C 0.9345(3) 0.5524(3) 0.5964(4) 0.061(3) Uani 1 1 d U
C38 C 0.9237(3) 0.5614(3) 0.6312(4) 0.082(4) Uani 1 1 d U
H38 H 0.9392 0.5698 0.6498 0.098 Uiso 1 1 calc R
C39 C 0.8877(3) 0.5582(3) 0.6401(5) 0.085(4) Uani 1 1 d U
H39 H 0.8786 0.5617 0.6650 0.102 Uiso 1 1 calc R
C40 C 0.8671(4) 0.5490(3) 0.6068(5) 0.085(4) Uani 1 1 d U
H40 H 0.8432 0.5476 0.6112 0.102 Uiso 1 1 calc R
C41 C 0.9118(3) 0.5439(3) 0.5650(4) 0.058(3) Uani 1 1 d U
C42 C 0.9231(3) 0.5376(3) 0.5270(4) 0.048(3) Uani 1 1 d U
C43 C 1.0244(3) 0.5615(3) 0.5842(4) 0.053(3) Uani 1 1 d U
C44 C 1.0598(3) 0.5698(3) 0.5958(4) 0.050(3) Uani 1 1 d U
C45 C 1.0866(3) 0.5654(3) 0.5719(4) 0.069(4) Uani 1 1 d U
H45 H 1.0839 0.5563 0.5467 0.082 Uiso 1 1 calc R
C46 C 1.1189(4) 0.5751(3) 0.5867(5) 0.083(4) Uani 1 1 d U
H46 H 1.1386 0.5725 0.5709 0.100 Uiso 1 1 calc R
C47 C 1.1225(3) 0.5873(3) 0.6208(4) 0.064(4) Uani 1 1 d U
H47 H 1.1448 0.5929 0.6295 0.077 Uiso 1 1 calc R
C48 C 1.0646(3) 0.5836(3) 0.6302(3) 0.049(3) Uani 1 1 d U
H48 H 1.0449 0.5877 0.6456 0.059 Uiso 1 1 calc R
C49 C 0.6611(4) 0.3452(4) 0.6694(5) 0.106(5) Uani 1 1 d U
H49 H 0.6449 0.3307 0.6815 0.127 Uiso 1 1 calc R
C50 C 0.6912(3) 0.3312(3) 0.6512(6) 0.122(6) Uani 1 1 d U
H50 H 0.6944 0.3072 0.6515 0.146 Uiso 1 1 calc R
C51 C 0.7163(3) 0.3519(4) 0.6327(5) 0.107(4) Uani 1 1 d U
H51 H 0.7362 0.3429 0.6208 0.128 Uiso 1 1 calc R
C52 C 0.7082(4) 0.3890(4) 0.6339(5) 0.107(4) Uani 1 1 d U
C53 C 0.6800(3) 0.4009(3) 0.6519(3) 0.059(3) Uani 1 1 d U
H53 H 0.6760 0.4248 0.6530 0.071 Uiso 1 1 calc R
C54 C 0.7330(3) 0.4136(4) 0.6165(4) 0.072(4) Uani 1 1 d U
C55 C 1.1372(5) 0.6275(5) 0.7640(5) 0.131(6) Uani 1 1 d U
H55 H 1.1515 0.6096 0.7550 0.157 Uiso 1 1 calc R
C56 C 1.1441(4) 0.6450(4) 0.7991(5) 0.140(5) Uani 1 1 d U
H56 H 1.1642 0.6391 0.8128 0.168 Uiso 1 1 calc R
C57 C 1.1224(4) 0.6714(4) 0.8151(5) 0.122(5) Uani 1 1 d U
H57 H 1.1274 0.6826 0.8386 0.147 Uiso 1 1 calc R
C58 C 1.0950(3) 0.6787(3) 0.7943(5) 0.083(4) Uani 1 1 d U
C59 C 1.0887(4) 0.6618(4) 0.7590(4) 0.082(4) Uani 1 1 d U
H59 H 1.0690 0.6673 0.7442 0.099 Uiso 1 1 calc R
C60 C 1.0724(3) 0.7060(3) 0.8060(4) 0.071(4) Uani 1 1 d U
C61 C 1.1060(3) 0.5487(4) 0.7289(4) 0.080(4) Uani 1 1 d U
H61 H 1.1287 0.5503 0.7192 0.096 Uiso 1 1 calc R
C62 C 1.0961(3) 0.5188(3) 0.7475(4) 0.083(4) Uani 1 1 d U
H62 H 1.1109 0.4997 0.7487 0.099 Uiso 1 1 calc R
C63 C 1.0660(3) 0.5180(3) 0.7631(4) 0.080(4) Uani 1 1 d U
H63 H 1.0587 0.4975 0.7753 0.096 Uiso 1 1 calc R
C64 C 1.0435(3) 0.5467(3) 0.7626(4) 0.067(4) Uani 1 1 d U
C65 C 1.0554(3) 0.5735(3) 0.7416(4) 0.063(4) Uani 1 1 d U
H65 H 1.0412 0.5930 0.7391 0.076 Uiso 1 1 calc R
C66 C 1.0110(4) 0.5465(4) 0.7811(4) 0.079(4) Uani 1 1 d U
C67 C 0.9603(3) 0.5631(3) 0.8040(4) 0.067(3) Uani 1 1 d U
C68 C 0.9646(3) 0.5299(3) 0.8090(4) 0.077(4) Uani 1 1 d U
C69 C 0.9391(3) 0.5069(4) 0.8272(4) 0.069(4) Uani 1 1 d U
C70 C 0.9398(3) 0.4709(3) 0.8332(4) 0.074(4) Uani 1 1 d U
H70 H 0.9590 0.4580 0.8249 0.088 Uiso 1 1 calc R
C71 C 0.9117(4) 0.4540(3) 0.8517(5) 0.092(4) Uani 1 1 d U
H71 H 0.9126 0.4303 0.8572 0.111 Uiso 1 1 calc R
C72 C 0.8832(3) 0.4734(3) 0.8615(4) 0.063(3) Uani 1 1 d U
H72 H 0.8638 0.4620 0.8716 0.076 Uiso 1 1 calc R
C73 C 0.9305(3) 0.5798(3) 0.8149(4) 0.067(4) Uani 1 1 d U
C74 C 0.9234(3) 0.6140(3) 0.8150(4) 0.082(4) Uani 1 1 d U
H74 H 0.9396 0.6293 0.8040 0.098 Uiso 1 1 calc R
C75 C 0.8939(3) 0.6271(4) 0.8302(4) 0.087(4) Uani 1 1 d U
H75 H 0.8897 0.6509 0.8291 0.105 Uiso 1 1 calc R
C76 C 0.8717(3) 0.6071(3) 0.8461(5) 0.087(4) Uani 1 1 d U
H76 H 0.8514 0.6171 0.8560 0.105 Uiso 1 1 calc R
C77 C 0.9044(3) 0.5608(3) 0.8346(4) 0.074(4) Uani 1 1 d U
C77A C 0.9096(3) 0.5240(3) 0.8388(4) 0.067(4) Uani 1 1 d U
C78 C 0.9091(4) 0.5447(3) 0.9762(5) 0.103(5) Uani 1 1 d U
H78 H 0.9282 0.5326 0.9861 0.124 Uiso 1 1 calc R
C78A C 0.8958(3) 0.5360(3) 0.9404(4) 0.086(4) Uani 1 1 d U
H78A H 0.9079 0.5192 0.9263 0.103 Uiso 1 1 calc R
C79 C 0.8954(3) 0.5700(3) 0.9970(4) 0.078(4) Uani 1 1 d U
H79 H 0.9054 0.5781 1.0201 0.094 Uiso 1 1 calc R
C80 C 0.8650(4) 0.5837(3) 0.9821(4) 0.073(4) Uani 1 1 d U
C81 C 0.8454(3) 0.6098(3) 1.0011(3) 0.069(3) Uani 1 1 d U
C82 C 0.8145(3) 0.6241(3) 0.9846(4) 0.069(3) Uani 1 1 d U
C83 C 0.8010(3) 0.6148(3) 0.9498(4) 0.069(3) Uani 1 1 d U
C84 C 0.7723(4) 0.6275(4) 0.9324(4) 0.097(5) Uani 1 1 d U
H84 H 0.7601 0.6459 0.9437 0.117 Uiso 1 1 calc R
C85 C 0.7619(4) 0.6140(4) 0.9001(5) 0.101(5) Uani 1 1 d U
H85 H 0.7408 0.6208 0.8889 0.121 Uiso 1 1 calc R
C86 C 0.7839(3) 0.5874(4) 0.8809(5) 0.114(5) Uani 1 1 d U
H86 H 0.7773 0.5793 0.8563 0.137 Uiso 1 1 calc R
C87 C 0.8219(3) 0.5866(3) 0.9311(4) 0.070(4) Uani 1 1 d U
C88 C 0.8516(3) 0.5715(3) 0.9467(4) 0.059(3) Uani 1 1 d U
C89 C 0.8232(3) 0.6519(3) 1.0395(4) 0.066(3) Uani 1 1 d U
C90 C 0.8228(3) 0.6748(3) 1.0714(4) 0.065(3) Uani 1 1 d U
C91 C 0.8474(4) 0.6758(3) 1.1001(4) 0.091(4) Uani 1 1 d U
H91 H 0.8659 0.6601 1.0995 0.109 Uiso 1 1 calc R
C92 C 0.8450(3) 0.7000(3) 1.1301(4) 0.078(4) Uani 1 1 d U
H92 H 0.8623 0.7020 1.1491 0.094 Uiso 1 1 calc R
C93 C 0.8151(3) 0.7216(3) 1.1308(4) 0.065(3) Uani 1 1 d U
H93 H 0.8130 0.7386 1.1502 0.077 Uiso 1 1 calc R
C94 C 0.7946(3) 0.6962(3) 1.0756(4) 0.064(3) Uani 1 1 d U
H94 H 0.7772 0.6952 1.0566 0.077 Uiso 1 1 calc R
C95 C 0.9554(3) 0.8184(3) 0.7907(4) 0.081(4) Uani 1 1 d U
H95 H 0.9373 0.8342 0.7869 0.098 Uiso 1 1 calc R
C96 C 0.9659(4) 0.7981(3) 0.7588(5) 0.086(4) Uani 1 1 d U
H96 H 0.9567 0.8021 0.7340 0.103 Uiso 1 1 calc R
C97 C 0.9901(3) 0.7723(3) 0.7646(5) 0.078(4) Uani 1 1 d U
H97 H 0.9961 0.7572 0.7444 0.094 Uiso 1 1 calc R
C98 C 1.0047(4) 0.7695(3) 0.8001(5) 0.082(4) Uani 1 1 d U
C99 C 1.0318(3) 0.7458(3) 0.8099(4) 0.060(3) Uani 1 1 d U
C100 C 1.0469(3) 0.7453(4) 0.8436(5) 0.083(4) Uani 1 1 d U
C101 C 1.0363(4) 0.7658(3) 0.8758(4) 0.077(4) Uani 1 1 d U
C102 C 1.0523(4) 0.7681(4) 0.9103(5) 0.095(4) Uani 1 1 d U
H102 H 1.0724 0.7553 0.9154 0.114 Uiso 1 1 calc R
C103 C 1.0389(5) 0.7889(4) 0.9372(4) 0.111(5) Uani 1 1 d U
H103 H 1.0478 0.7886 0.9626 0.133 Uiso 1 1 calc R
C104 C 1.0118(3) 0.8111(4) 0.9278(4) 0.081(4) Uani 1 1 d U
H104 H 1.0031 0.8262 0.9469 0.097 Uiso 1 1 calc R
C105 C 1.0088(4) 0.7903(3) 0.8697(4) 0.081(4) Uani 1 1 d U
C106 C 0.9985(3) 0.7901(3) 0.8318(5) 0.079(4) Uani 1 1 d U
C107 C 0.9250(3) -0.0078(4) 0.2119(5) 0.096(5) Uani 1 1 d U
H107 H 0.9408 -0.0217 0.2254 0.116 Uiso 1 1 calc R
C108 C 0.9164(4) -0.0156(4) 0.1743(5) 0.093(5) Uani 1 1 d U
H108 H 0.9253 -0.0360 0.1634 0.111 Uiso 1 1 calc R
C109 C 0.8957(5) 0.0046(5) 0.1519(5) 0.118(6) Uani 1 1 d U
H109 H 0.8914 -0.0018 0.1260 0.142 Uiso 1 1 calc R
C110 C 0.8811(4) 0.0334(5) 0.1659(5) 0.100(5) Uani 1 1 d U
H110 H 0.8661 0.0478 0.1519 0.120 Uiso 1 1 calc R
C111 C 0.8919(3) 0.0393(3) 0.2054(5) 0.092(4) Uani 1 1 d U
C117 C 0.9433(4) -0.0283(3) 0.3140(5) 0.110(5) Uani 1 1 d U
H117 H 0.9208 -0.0372 0.3138 0.132 Uiso 1 1 calc R
C118 C 0.9708(4) -0.0474(4) 0.3309(5) 0.095(5) Uani 1 1 d U
H118 H 0.9655 -0.0684 0.3432 0.115 Uiso 1 1 calc R
C119 C 1.0040(4) -0.0372(4) 0.3303(5) 0.096(5) Uani 1 1 d U
H119 H 1.0221 -0.0504 0.3408 0.116 Uiso 1 1 calc R
C120 C 1.0091(3) -0.0047(4) 0.3125(4) 0.091(5) Uani 1 1 d U
H120 H 1.0316 0.0041 0.3112 0.110 Uiso 1 1 calc R
C121 C 0.9831(3) 0.0147(4) 0.2969(4) 0.078(4) Uani 1 1 d U
C122 C 0.9855(3) 0.0508(4) 0.2799(4) 0.087(4) Uani 1 1 d U
C123 C 1.0197(4) 0.0654(4) 0.2746(4) 0.092(4) Uani 1 1 d U
H123 H 1.0401 0.0537 0.2810 0.110 Uiso 1 1 calc R
C124 C 1.0189(5) 0.0985(4) 0.2593(5) 0.112(5) Uani 1 1 d U
H124 H 1.0400 0.1100 0.2554 0.134 Uiso 1 1 calc R
C125 C 0.9875(5) 0.1161(4) 0.2491(5) 0.116(5) Uani 1 1 d U
H125 H 0.9881 0.1387 0.2395 0.139 Uiso 1 1 calc R
C126 C 0.9561(3) 0.0988(3) 0.2538(4) 0.075(4) Uani 1 1 d U
H126 H 0.9359 0.1093 0.2444 0.090 Uiso 1 1 calc R
C127 C 0.9378(3) 0.0643(3) 0.3606(4) 0.077(4) Uani 1 1 d U
H127 H 0.9537 0.0783 0.3474 0.092 Uiso 1 1 calc R
C128 C 0.9411(3) 0.0616(3) 0.4027(4) 0.074(4) Uani 1 1 d U
H128 H 0.9600 0.0715 0.4157 0.089 Uiso 1 1 calc R
C129 C 0.9160(4) 0.0442(3) 0.4230(3) 0.072(4) Uani 1 1 d DU
C130 C 0.8900(3) 0.0282(3) 0.4019(4) 0.062(3) Uani 1 1 d U
H130 H 0.8726 0.0163 0.4153 0.074 Uiso 1 1 calc R
C131 C 0.8891(3) 0.0295(3) 0.3613(4) 0.078(4) Uani 1 1 d U
C132 C 0.8633(3) 0.0111(3) 0.3411(4) 0.067(3) Uani 1 1 d U
C133 C 0.8353(3) -0.0042(3) 0.3534(4) 0.054(3) Uani 1 1 d U
H133 H 0.8312 -0.0026 0.3802 0.065 Uiso 1 1 calc R
C134 C 0.8123(3) -0.0217(3) 0.3337(4) 0.052(3) Uani 1 1 d U
C135 C 0.8192(3) -0.0222(3) 0.2942(5) 0.080(4) Uani 1 1 d U
H135 H 0.8041 -0.0338 0.2773 0.096 Uiso 1 1 calc R
C136 C 0.8491(3) -0.0054(3) 0.2791(4) 0.065(3) Uani 1 1 d U
H136 H 0.8529 -0.0053 0.2521 0.079 Uiso 1 1 calc R
C137 C 0.9163(3) 0.0397(2) 0.4658(3) 0.061(3) Uani 1 1 d DU
C138 C 0.7840(3) -0.0388(3) 0.3502(4) 0.065(3) Uani 1 1 d U
N38 N 0.7923(5) 0.9402(6) 0.1959(7) 0.300 Uiso 1 1 d DU
O8 O 0.7881(6) 0.9302(6) 0.1634(7) 0.300 Uiso 1 1 d DU
O9 O 0.7862(7) 0.9230(8) 0.2241(9) 0.381(16) Uiso 1 1 d DU
O10 O 0.8104(6) 0.9660(6) 0.1948(7) 0.294(10) Uiso 1 1 d DU
N39 N 0.8087(3) 0.6257(4) 0.2170(5) 0.164(6) Uiso 1 1 d DU
O13 O 0.8268(5) 0.6521(5) 0.2501(6) 0.258(8) Uiso 1 1 d D
O12 O 0.7995(6) 0.5881(5) 0.2364(7) 0.300 Uiso 1 1 d DU
O11 O 0.7963(6) 0.6244(7) 0.1713(7) 0.338(12) Uiso 1 1 d DU
N37 N 0.9970(4) 0.6357(4) 0.6926(5) 0.300 Uiso 1 1 d DU
O5 O 0.9776(4) 0.6661(4) 0.6946(6) 0.300 Uiso 1 1 d DU
O6 O 0.9823(3) 0.6029(3) 0.6963(4) 0.177(5) Uiso 1 1 d DU
O7 O 1.0315(3) 0.6402(3) 0.6872(4) 0.162(5) Uiso 1 1 d DU
N40 N 0.9006(5) 0.9009(7) 0.2144(5) 0.284(12) Uiso 1 1 d DU
O14 O 0.8829(5) 0.9184(6) 0.2437(5) 0.300 Uiso 1 1 d DU
O15 O 0.8867(5) 0.8994(6) 0.1769(5) 0.300 Uiso 1 1 d DU
O16 O 0.9366(4) 0.8950(6) 0.2207(6) 0.295(10) Uiso 1 1 d DU
N41 N 0.8544(5) 0.7393(7) 0.4843(7) 0.144(10) Uiso 0.50 1 d PDU
O17 O 0.8243(6) 0.7497(9) 0.4666(10) 0.258(16) Uiso 0.50 1 d PDU
O18 O 0.8651(7) 0.7543(8) 0.5186(7) 0.222(13) Uiso 0.50 1 d PDU
O19 O 0.8807(6) 0.7275(8) 0.4598(8) 0.218(13) Uiso 0.50 1 d PDU
N42 N 0.9769(6) 0.6971(7) 0.8938(6) 0.300 Uiso 1 1 d DU
O20 O 0.9649(7) 0.6968(7) 0.8555(6) 0.374(15) Uiso 1 1 d DU
O21 O 1.0081(5) 0.6808(5) 0.9047(6) 0.300 Uiso 1 1 d DU
O22 O 0.9662(6) 0.7223(6) 0.9209(7) 0.355(13) Uiso 1 1 d DU
N43 N 0.1056(6) 0.8151(6) 0.8270(6) 0.128(9) Uiso 0.50 1 d PDU
O23 O 0.1259(8) 0.7875(7) 0.8221(9) 0.236(14) Uiso 0.50 1 d PDU
O24 O 0.1005(7) 0.8332(7) 0.8621(7) 0.199(12) Uiso 0.50 1 d PDU
O25 O 0.0857(8) 0.8268(8) 0.7957(7) 0.226(14) Uiso 0.50 1 d PDU

loop_
_atom_site_aniso_label
_atom_site_aniso_U_11
_atom_site_aniso_U_22
_atom_site_aniso_U_33
_atom_site_aniso_U_23
_atom_site_aniso_U_13
_atom_site_aniso_U_12
Ir1 0.0655(4) 0.0859(4) 0.0613(4) 0.0033(4) 0.0014(3) -0.0208(3)
Pd1 0.0561(6) 0.0561(6) 0.0535(13) 0.000 0.000 0.000
Pd2 0.0489(6) 0.0489(6) 0.0509(12) 0.000 0.000 0.000
Pd3 0.0614(6) 0.0594(6) 0.0669(7) -0.0018(6) -0.0094(5) 0.0064(4)
Ru1 0.0498(6) 0.0699(6) 0.0647(8) 0.0166(6) -0.0041(6) -0.0003(4)
Ru2 0.0653(6) 0.0741(7) 0.0618(8) -0.0128(6) 0.0009(6) 0.0068(5)
O1 0.092(6) 0.054(5) 0.074(6) 0.010(5) -0.010(5) -0.010(4)
O2 0.060(6) 0.260(12) 0.056(7) 0.050(8) -0.008(5) -0.066(6)
O3 0.063(5) 0.141(8) 0.075(7) 0.034(6) -0.001(5) -0.035(5)
O4 0.050(5) 0.060(5) 0.090(7) 0.014(5) 0.013(5) 0.005(3)
N2 0.058(7) 0.061(7) 0.088(9) 0.008(7) -0.007(6) -0.010(5)
N3 0.050(6) 0.068(7) 0.091(9) 0.025(6) 0.016(6) 0.001(5)
N4 0.047(5) 0.045(6) 0.076(8) 0.020(6) 0.003(5) -0.010(4)
N5 0.050(6) 0.082(7) 0.043(7) 0.023(6) -0.022(5) -0.017(5)
N6 0.048(6) 0.066(7) 0.086(9) 0.000(6) -0.022(6) 0.008(4)
N7 0.061(6) 0.058(6) 0.069(8) 0.026(6) -0.031(6) -0.008(4)
N8 0.033(5) 0.058(6) 0.045(6) -0.011(5) -0.003(5) 0.002(4)
N9 0.059(7) 0.052(6) 0.052(7) 0.023(6) 0.010(6) 0.003(4)
N10 0.049(6) 0.084(7) 0.039(7) 0.003(6) 0.009(5) -0.009(4)
N11 0.051(6) 0.054(6) 0.046(7) -0.008(5) 0.015(5) 0.003(4)
N12 0.049(6) 0.063(6) 0.053(7) -0.008(5) -0.005(6) 0.003(4)
N13 0.087(8) 0.041(6) 0.064(8) 0.017(5) -0.014(7) -0.021(5)
N14 0.062(7) 0.077(8) 0.071(8) 0.001(6) 0.002(6) 0.003(5)
N15 0.064(7) 0.058(7) 0.085(9) 0.006(6) -0.003(6) -0.006(5)
N16 0.067(7) 0.073(7) 0.071(8) 0.005(6) -0.011(6) 0.020(5)
N17 0.071(7) 0.105(8) 0.074(9) 0.017(7) 0.002(7) -0.002(6)
N18 0.077(7) 0.051(6) 0.080(8) -0.003(6) 0.019(7) 0.018(5)
N19 0.062(6) 0.058(6) 0.058(7) -0.006(5) 0.012(6) 0.008(5)
N20 0.069(7) 0.097(9) 0.085(9) -0.019(7) 0.023(7) 0.016(6)
N21 0.049(5) 0.045(5) 0.080(8) -0.004(5) 0.005(5) 0.014(4)
N22 0.037(5) 0.085(6) 0.078(8) -0.015(6) 0.005(5) -0.001(4)
N23 0.062(6) 0.069(6) 0.055(7) 0.024(5) -0.004(5) -0.007(4)
N24 0.085(7) 0.049(6) 0.044(6) -0.005(5) -0.005(5) -0.008(4)
N25 0.080(7) 0.088(8) 0.113(11) 0.005(8) -0.031(8) -0.002(5)
N26 0.068(6) 0.064(6) 0.064(7) -0.019(5) 0.019(6) 0.009(4)
N27 0.043(6) 0.109(8) 0.077(8) -0.016(7) 0.003(6) 0.019(5)
N28 0.068(6) 0.083(7) 0.059(7) 0.002(6) -0.016(6) 0.025(5)
N29 0.094(7) 0.064(6) 0.085(8) -0.014(6) -0.011(7) 0.011(5)
N30 0.037(5) 0.070(6) 0.061(7) -0.013(5) 0.007(5) 0.017(4)
C139 0.093(9) 0.072(8) 0.079(10) 0.006(7) -0.012(7) -0.021(6)
N33 0.033(5) 0.107(7) 0.065(7) -0.028(6) -0.006(5) -0.010(4)
C140 0.065(7) 0.065(8) 0.063(9) 0.010(7) -0.014(7) -0.013(5)
N35 0.039(4) 0.051(4) 0.113(6) 0.004(4) 0.007(4) -0.019(3)
N36 0.039(4) 0.051(4) 0.113(6) 0.004(4) 0.007(4) -0.019(3)
N1 0.059(6) 0.055(6) 0.069(8) 0.025(6) -0.012(6) 0.005(5)
C1 0.063(8) 0.053(8) 0.079(10) 0.010(7) -0.025(7) 0.005(6)
C2 0.079(9) 0.072(9) 0.096(11) 0.020(8) -0.001(9) 0.009(7)
C3 0.057(8) 0.077(9) 0.094(11) 0.021(8) -0.003(8) -0.010(7)
C4 0.063(8) 0.070(9) 0.084(10) 0.002(8) 0.003(8) 0.023(7)
C12 0.069(8) 0.062(8) 0.057(9) 0.002(7) 0.008(7) -0.001(6)
N32 0.078(8) 0.089(8) 0.099(10) 0.027(7) -0.014(7) -0.038(6)
C112 0.078(9) 0.112(11) 0.089(11) 0.060(9) -0.035(9) -0.054(7)
C113 0.153(15) 0.114(14) 0.155(17) 0.037(14) -0.028(14) 0.000(11)
C114 0.108(12) 0.148(15) 0.169(19) 0.043(15) -0.064(14) 0.029(10)
C115 0.149(14) 0.105(12) 0.118(15) 0.040(12) -0.050(12) -0.012(10)
C116 0.140(13) 0.106(12) 0.091(13) 0.005(9) -0.013(11) -0.017(9)
C5 0.051(8) 0.056(8) 0.090(10) 0.014(7) -0.010(7) -0.004(6)
C6 0.065(8) 0.066(8) 0.063(9) 0.015(7) -0.004(7) -0.018(7)
C7 0.072(9) 0.066(8) 0.094(11) 0.014(8) -0.035(8) 0.010(7)
C8 0.060(8) 0.099(11) 0.144(14) 0.045(10) 0.010(9) 0.001(7)
C9 0.073(10) 0.077(10) 0.132(13) 0.039(9) 0.012(9) 0.006(7)
C10 0.068(9) 0.075(9) 0.102(12) 0.029(9) -0.004(9) -0.023(7)
C11 0.054(8) 0.071(9) 0.046(8) -0.007(7) 0.015(6) 0.003(6)
C13 0.052(7) 0.050(8) 0.086(11) 0.042(8) 0.032(7) 0.008(5)
C14 0.077(8) 0.064(8) 0.042(9) 0.012(7) -0.009(7) 0.000(6)
C15 0.072(8) 0.069(9) 0.076(10) 0.019(8) -0.033(8) -0.011(6)
C16 0.052(7) 0.040(7) 0.081(10) 0.035(7) 0.001(7) -0.005(5)
C17 0.053(7) 0.067(8) 0.065(10) -0.007(8) -0.011(7) -0.004(6)
C18 0.065(8) 0.098(10) 0.080(11) 0.026(9) -0.035(8) 0.010(7)
C19 0.073(8) 0.064(8) 0.069(10) -0.014(8) -0.038(8) 0.009(6)
C20 0.093(10) 0.070(9) 0.085(11) 0.015(9) -0.024(9) 0.006(7)
C21 0.110(10) 0.074(9) 0.043(9) 0.019(8) -0.023(8) -0.024(7)
C22 0.056(7) 0.074(9) 0.081(10) 0.036(8) -0.043(7) -0.015(6)
C23 0.043(7) 0.051(7) 0.063(9) -0.002(7) 0.032(7) -0.006(5)
C24 0.041(6) 0.055(7) 0.040(8) 0.016(6) -0.011(6) -0.004(5)
C25 0.073(8) 0.067(9) 0.070(10) 0.036(8) -0.001(8) -0.018(6)
C26 0.059(7) 0.046(7) 0.070(10) 0.008(7) -0.004(7) -0.005(5)
C27 0.043(6) 0.037(6) 0.088(10) 0.003(7) -0.023(7) -0.004(5)
C28 0.075(8) 0.039(7) 0.057(9) -0.022(6) -0.017(7) 0.013(5)
C29 0.065(8) 0.071(9) 0.056(9) 0.018(7) -0.007(7) 0.003(6)
C30 0.045(6) 0.064(8) 0.045(8) 0.006(6) -0.027(6) 0.010(5)
C31 0.036(7) 0.060(7) 0.086(11) 0.023(8) 0.013(7) 0.002(5)
C32 0.074(9) 0.062(8) 0.089(11) -0.009(8) -0.012(9) -0.007(6)
C33 0.044(7) 0.074(8) 0.039(8) 0.002(7) 0.010(7) 0.001(5)
C34 0.062(8) 0.049(7) 0.029(8) 0.010(6) 0.005(7) -0.006(5)
C35 0.046(7) 0.052(7) 0.078(10) 0.015(7) 0.012(7) 0.010(5)
C36 0.066(8) 0.043(7) 0.043(8) 0.004(6) 0.006(7) 0.009(5)
C37 0.064(8) 0.065(8) 0.052(9) -0.002(7) 0.009(8) 0.004(6)
C38 0.075(9) 0.121(11) 0.049(9) -0.006(9) 0.005(8) 0.024(7)
C39 0.078(10) 0.097(9) 0.080(10) 0.005(8) 0.024(7) -0.006(7)
C40 0.067(9) 0.098(9) 0.089(11) 0.023(9) 0.025(7) 0.015(7)
C41 0.059(8) 0.059(7) 0.057(9) 0.018(7) -0.006(8) -0.008(5)
C42 0.030(7) 0.060(7) 0.055(9) -0.003(7) -0.002(7) 0.008(5)
C43 0.063(8) 0.058(7) 0.038(8) -0.006(6) 0.020(7) -0.014(5)
C44 0.038(7) 0.053(7) 0.058(9) -0.015(6) 0.016(6) -0.005(5)
C45 0.087(10) 0.061(8) 0.059(9) -0.007(7) 0.042(8) 0.002(6)
C46 0.069(9) 0.092(10) 0.089(12) -0.019(9) 0.002(9) -0.008(7)
C47 0.054(8) 0.073(8) 0.066(10) -0.017(8) 0.011(8) -0.016(6)
C48 0.062(8) 0.044(7) 0.041(8) -0.013(6) -0.004(7) 0.001(5)
C49 0.079(10) 0.070(10) 0.168(15) 0.028(10) 0.013(10) 0.027(7)
C50 0.079(10) 0.058(8) 0.228(17) 0.003(10) 0.061(11) -0.005(7)
C51 0.079(7) 0.087(7) 0.154(10) 0.016(8) 0.035(7) 0.006(6)
C52 0.079(7) 0.087(7) 0.154(10) 0.016(8) 0.035(7) 0.006(6)
C53 0.079(9) 0.070(8) 0.028(7) -0.002(7) -0.006(7) 0.005(6)
C54 0.035(7) 0.102(10) 0.079(10) 0.025(8) 0.018(7) -0.009(6)
C55 0.129(12) 0.169(13) 0.095(12) -0.036(10) -0.063(10) 0.055(10)
C56 0.129(10) 0.171(12) 0.121(11) -0.039(9) -0.070(9) 0.093(8)
C57 0.132(10) 0.143(11) 0.092(11) -0.039(9) -0.055(8) 0.054(8)
C58 0.060(8) 0.097(9) 0.092(11) -0.009(9) -0.021(7) 0.022(6)
C59 0.110(11) 0.098(11) 0.039(9) 0.007(8) -0.010(8) -0.029(8)
C60 0.082(9) 0.091(10) 0.040(9) -0.029(8) -0.025(8) -0.005(7)
C61 0.077(9) 0.096(10) 0.066(10) 0.027(8) 0.034(8) 0.029(8)
C62 0.046(8) 0.101(10) 0.101(12) 0.046(9) 0.019(8) 0.047(7)
C63 0.075(9) 0.053(8) 0.112(12) 0.000(8) -0.015(9) 0.007(6)
C64 0.055(8) 0.055(8) 0.089(10) -0.003(7) 0.001(7) 0.003(6)
C65 0.090(9) 0.030(7) 0.070(10) 0.001(7) -0.004(8) 0.024(6)
C66 0.085(10) 0.070(9) 0.081(10) -0.030(8) 0.017(8) 0.002(7)
C67 0.080(9) 0.056(8) 0.066(9) -0.012(7) 0.013(8) 0.002(6)
C68 0.053(7) 0.118(10) 0.059(9) 0.007(8) 0.024(7) 0.004(6)
C69 0.067(8) 0.103(10) 0.038(8) -0.005(7) -0.003(7) 0.035(7)
C70 0.089(10) 0.064(9) 0.067(10) -0.033(8) -0.012(8) 0.026(7)
C71 0.099(11) 0.060(9) 0.118(13) -0.023(9) 0.009(10) -0.011(7)
C72 0.064(8) 0.056(6) 0.069(9) -0.005(7) -0.005(7) 0.018(5)
C73 0.059(7) 0.072(8) 0.069(9) 0.014(7) 0.010(7) 0.007(6)
C74 0.109(10) 0.045(8) 0.093(11) 0.022(7) 0.024(9) -0.006(7)
C75 0.063(9) 0.082(9) 0.116(12) -0.009(9) 0.036(9) 0.021(7)
C76 0.035(7) 0.093(9) 0.135(13) -0.006(9) -0.005(8) 0.009(6)
C77 0.078(9) 0.067(8) 0.079(10) 0.010(8) -0.006(8) 0.016(6)
C77A 0.060(8) 0.088(9) 0.051(8) -0.040(7) -0.005(7) 0.012(6)
C78 0.120(11) 0.095(10) 0.094(12) -0.052(9) -0.047(10) 0.070(8)
C78A 0.087(9) 0.099(9) 0.071(10) -0.048(8) -0.011(8) 0.042(7)
C79 0.074(9) 0.071(8) 0.089(11) -0.010(8) -0.015(8) 0.031(6)
C80 0.112(10) 0.056(8) 0.050(9) -0.006(7) -0.003(8) -0.006(7)
C81 0.097(7) 0.080(6) 0.030(6) -0.027(5) 0.004(5) 0.001(5)
C82 0.097(7) 0.080(6) 0.030(6) -0.027(5) 0.004(5) 0.001(5)
C83 0.079(9) 0.090(9) 0.039(8) -0.016(7) -0.008(7) 0.013(7)
C84 0.126(13) 0.113(12) 0.052(10) -0.008(9) -0.016(10) 0.052(9)
C85 0.095(11) 0.089(10) 0.118(14) -0.004(10) 0.021(11) 0.041(8)
C86 0.085(10) 0.123(12) 0.135(14) -0.012(11) 0.018(10) 0.004(8)
C87 0.087(9) 0.059(8) 0.065(9) -0.018(7) -0.020(8) -0.018(6)
C88 0.065(8) 0.072(8) 0.040(8) 0.004(7) -0.009(7) -0.016(6)
C89 0.071(8) 0.069(8) 0.058(9) 0.007(7) 0.032(7) -0.001(5)
C90 0.083(8) 0.062(7) 0.051(9) 0.004(7) -0.012(6) 0.026(6)
C91 0.101(10) 0.089(9) 0.082(10) -0.029(8) -0.019(7) 0.044(7)
C92 0.064(8) 0.096(10) 0.075(10) 0.000(9) -0.010(8) 0.004(7)
C93 0.053(7) 0.084(8) 0.056(9) -0.028(7) 0.005(6) 0.020(6)
C94 0.063(8) 0.058(7) 0.072(9) 0.006(7) -0.004(7) -0.005(5)
C95 0.061(8) 0.106(10) 0.077(11) -0.003(9) -0.008(8) 0.017(6)
C96 0.100(10) 0.075(9) 0.083(11) 0.001(9) -0.003(9) -0.003(7)
C97 0.091(10) 0.069(9) 0.075(11) -0.010(8) 0.012(9) 0.002(7)
C98 0.092(10) 0.066(9) 0.088(11) -0.015(9) 0.007(10) -0.010(7)
C99 0.069(8) 0.060(7) 0.052(9) 0.002(7) 0.021(7) -0.001(6)
C100 0.064(8) 0.112(10) 0.073(11) 0.003(9) -0.012(8) 0.001(7)
C101 0.103(10) 0.078(9) 0.050(9) -0.019(8) 0.007(9) -0.022(7)
C102 0.104(11) 0.101(11) 0.079(12) -0.011(10) -0.022(10) 0.006(8)
C103 0.171(15) 0.110(12) 0.051(10) -0.026(9) -0.026(11) 0.022(10)
C104 0.093(10) 0.109(10) 0.040(9) 0.009(8) -0.022(8) 0.016(7)
C105 0.109(9) 0.062(7) 0.072(9) 0.007(8) -0.031(8) 0.003(6)
C106 0.105(9) 0.061(8) 0.073(9) 0.018(8) 0.003(8) -0.013(6)
C107 0.097(10) 0.104(10) 0.088(12) 0.027(10) 0.004(9) -0.064(7)
C108 0.102(12) 0.137(13) 0.039(10) 0.008(10) 0.016(9) -0.049(9)
C109 0.129(14) 0.157(16) 0.069(13) -0.021(12) 0.005(11) -0.057(12)
C110 0.094(11) 0.142(14) 0.065(12) -0.010(11) -0.004(9) -0.057(9)
C111 0.104(9) 0.056(8) 0.117(12) 0.005(8) -0.005(8) -0.030(6)
C117 0.112(11) 0.073(9) 0.143(14) 0.024(10) 0.029(11) -0.040(8)
C118 0.111(12) 0.074(9) 0.101(12) 0.004(9) 0.009(10) 0.016(8)
C119 0.084(10) 0.107(11) 0.098(12) 0.022(10) 0.029(9) -0.017(8)
C120 0.056(8) 0.124(12) 0.094(12) -0.050(10) -0.015(8) 0.011(8)
C121 0.067(8) 0.095(10) 0.072(10) -0.020(8) 0.006(8) -0.011(7)
C122 0.068(8) 0.156(12) 0.036(8) 0.007(9) 0.004(7) -0.033(8)
C123 0.085(10) 0.138(13) 0.052(10) -0.021(10) 0.015(8) -0.015(9)
C124 0.119(13) 0.124(13) 0.093(13) 0.012(11) 0.015(11) -0.047(10)
C125 0.151(14) 0.106(12) 0.090(12) 0.032(10) -0.001(12) -0.062(10)
C126 0.081(9) 0.072(8) 0.073(10) -0.006(7) -0.016(8) -0.026(6)
C127 0.079(8) 0.059(8) 0.092(11) -0.005(8) 0.030(8) -0.004(6)
C128 0.065(8) 0.101(10) 0.057(10) -0.012(8) -0.013(8) -0.017(6)
C129 0.094(10) 0.077(9) 0.044(9) -0.014(7) 0.011(8) -0.007(7)
C130 0.052(7) 0.072(8) 0.061(10) -0.002(7) 0.000(7) -0.014(5)
C131 0.056(8) 0.098(9) 0.079(10) 0.042(9) 0.004(8) 0.010(6)
C132 0.041(7) 0.095(9) 0.065(9) -0.024(7) -0.006(7) -0.009(6)
C133 0.044(7) 0.065(8) 0.054(8) 0.000(7) 0.001(6) 0.000(5)
C134 0.046(7) 0.052(7) 0.057(9) -0.011(7) -0.005(7) -0.004(5)
C135 0.068(8) 0.043(7) 0.128(14) 0.005(8) 0.018(9) -0.014(5)
C136 0.055(7) 0.089(8) 0.053(8) 0.010(7) 0.012(7) -0.011(6)
C137 0.084(8) 0.042(7) 0.058(9) -0.013(6) -0.007(7) 0.000(5)
C138 0.074(8) 0.063(8) 0.059(9) -0.003(7) -0.019(7) 0.000(6)

loop_
_atom_type_symbol
_atom_type_description
_atom_type_scat_dispersion_real
_atom_type_scat_dispersion_imag
_atom_type_scat_source
C C 0.0181 0.0091 'International Tables Vol C Tables 4.2.6.8 and 6.1.1.4'
H H 0.0000 0.0000 'International Tables Vol C Tables 4.2.6.8 and 6.1.1.4'
N N 0.0311 0.0180 'International Tables Vol C Tables 4.2.6.8 and 6.1.1.4'
O O 0.0492 0.0322 'International Tables Vol C Tables 4.2.6.8 and 6.1.1.4'
Ru Ru 0.0552 3.2960 'International Tables Vol C Tables 4.2.6.8 and 6.1.1.4'
Pd Pd 0.1215 3.9337 'International Tables Vol C Tables 4.2.6.8 and 6.1.1.4'
Ir Ir -4.7710 6.5667 'International Tables Vol C Tables 4.2.6.8 and 6.1.1.4'

loop_
_geom_angle_atom_site_label_1
_geom_angle_atom_site_label_2
_geom_angle_atom_site_label_3
_geom_angle
_geom_angle_site_symmetry_1
_geom_angle_site_symmetry_3
C139 Ir1 N32 77.6(6) . .
C139 Ir1 N35 168.8(4) . .
N32 Ir1 N35 104.4(5) . .
C139 Ir1 C140 94.7(5) . .
N32 Ir1 C140 90.7(4) . .
N35 Ir1 C140 96.4(4) . .
C139 Ir1 N33 96.3(5) . .
N32 Ir1 N33 171.6(5) . .
N35 Ir1 N33 82.7(4) . .
C140 Ir1 N33 84.0(4) . .
C139 Ir1 N36 93.7(5) . .
N32 Ir1 N36 89.3(4) . .
N35 Ir1 N36 75.4(4) . .
C140 Ir1 N36 171.4(5) . .
N33 Ir1 N36 96.9(3) . .
N30 Pd1 N30 89.984(11) 4_565 .
N30 Pd1 N30 178.1(6) 4_565 3_655
N30 Pd1 N30 89.984(14) . 3_655
N30 Pd1 N30 89.984(13) 4_565 2_665
N30 Pd1 N30 178.1(6) . 2_665
N30 Pd1 N30 89.983(11) 3_655 2_665
N8 Pd2 N8 89.972(14) 3_655 .
N8 Pd2 N8 177.4(6) 3_655 4_565
N8 Pd2 N8 89.972(15) . 4_565
N8 Pd2 N8 89.971(15) 3_655 2_665
N8 Pd2 N8 177.4(6) . 2_665
N8 Pd2 N8 89.971(14) 4_565 2_665
N16 Pd3 N18 88.2(4) . .
N16 Pd3 N13 176.0(4) . .
N18 Pd3 N13 91.6(4) . .
N16 Pd3 N14 90.4(4) . 3_655
N18 Pd3 N14 176.2(5) . 3_655
N13 Pd3 N14 89.5(4) . 3_655
N4 Ru1 N10 174.4(4) . .
N4 Ru1 N5 81.5(4) . .
N10 Ru1 N5 94.7(4) . .
N4 Ru1 N9 96.3(4) . .
N10 Ru1 N9 79.5(4) . .
N5 Ru1 N9 88.8(3) . .
N4 Ru1 N2 87.8(4) . .
N10 Ru1 N2 96.7(4) . .
N5 Ru1 N2 96.7(4) . .
N9 Ru1 N2 173.6(4) . .
N4 Ru1 N1 94.9(4) . .
N10 Ru1 N1 89.2(4) . .
N5 Ru1 N1 173.9(3) . .
N9 Ru1 N1 96.5(3) . .
N2 Ru1 N1 78.2(4) . .
N23 Ru2 N26 175.0(3) 4_565 .
N23 Ru2 N27 97.8(4) 4_565 .
N26 Ru2 N27 78.5(4) . .
N23 Ru2 N22 92.7(4) 4_565 .
N26 Ru2 N22 91.3(4) . .
N27 Ru2 N22 168.9(4) . .
N23 Ru2 N21 96.6(4) 4_565 .
N26 Ru2 N21 87.0(4) . .
N27 Ru2 N21 93.9(4) . .
N22 Ru2 N21 81.2(3) . .
N23 Ru2 N24 80.3(3) 4_565 4_565
N26 Ru2 N24 96.2(4) . 4_565
N27 Ru2 N24 89.5(4) . 4_565
N22 Ru2 N24 95.9(3) . 4_565
N21 Ru2 N24 175.7(4) . 4_565
C11 N2 C10 118.8(11) . .
C11 N2 Ru1 115.7(8) . .
C10 N2 Ru1 125.6(10) . .
C54 N3 C5 105.2(10) . .
C54 N3 H3A 127.4 . .
C5 N3 H3A 127.4 . .
C24 N4 C13 115.4(11) . .
C24 N4 Ru1 114.2(8) . .
C13 N4 Ru1 130.3(8) . .
C22 N5 C23 116.5(10) . .
C22 N5 Ru1 131.4(9) . .
C23 N5 Ru1 112.0(8) . .
C17 N6 C25 108.9(11) . .
C17 N6 H6 125.5 . .
C25 N6 H6 125.5 . .
C25 N7 C18 104.8(10) . .
C29 N8 C30 119.3(9) . .
C29 N8 Pd2 120.0(8) . .
C30 N8 Pd2 120.6(7) . .
C31 N9 C42 118.6(11) . .
C31 N9 Ru1 127.8(9) . .
C42 N9 Ru1 113.6(8) . .
C40 N10 C41 114.3(12) . .
C40 N10 Ru1 130.4(9) . .
C41 N10 Ru1 115.3(9) . .
C43 N11 C35 105.6(10) . .
C43 N11 H11 127.2 . .
C35 N11 H11 127.2 . .
C43 N12 C36 108.2(11) . .
C48 N13 C47 114.7(11) . .
C48 N13 Pd3 124.4(9) . .
C47 N13 Pd3 120.7(9) . .
C49 N14 C53 122.7(12) . .
C49 N14 Pd3 117.8(9) . 4_565
C53 N14 Pd3 119.4(9) . 4_565
C54 N15 C6 99.4(10) . .
C55 N16 C59 123.7(14) . .
C55 N16 Pd3 119.0(10) . .
C59 N16 Pd3 117.4(9) . .
C60 N17 C99 107.0(10) . .
C60 N17 H17 126.5 . .
C99 N17 H17 126.5 . .
C61 N18 C65 118.5(11) . .
C61 N18 Pd3 120.3(10) . .
C65 N18 Pd3 121.0(7) . .
C67 N19 C66 111.8(12) . .
C67 N19 H19 124.1 . .
C66 N19 H19 124.1 . .
C66 N20 C68 105.5(11) . .
C76 N21 C77 116.6(8) . .
C76 N21 Ru2 130.3(6) . .
C77 N21 Ru2 113.1(5) . .
C72 N22 C77A 117.2(7) . .
C72 N22 Ru2 127.4(5) . .
C77A N22 Ru2 115.5(5) . .
C95 N23 C106 115.6(8) . .
C95 N23 Ru2 129.7(6) . 3_655
C106 N23 Ru2 114.7(6) . 3_655
C104 N24 C105 120.7(9) . .
C104 N24 Ru2 128.1(7) . 3_655
C105 N24 Ru2 111.2(6) . 3_655
C60 N25 C100 108.5(10) . .
C88 N26 C78A 110.7(7) . .
C88 N26 Ru2 116.5(5) . .
C78A N26 Ru2 132.7(5) . .
C87 N27 C86 118.5(9) . .
C87 N27 Ru2 115.3(6) . .
C86 N27 Ru2 126.2(7) . .
C81 N28 C89 104.2(7) . .
C81 N28 H28A 127.9 . .
C89 N28 H28A 127.9 . .
C89 N29 C82 106.0(7) . .
C93 N30 C94 119.7(7) . .
C93 N30 Pd1 121.3(5) . .
C94 N30 Pd1 118.5(5) . .
C111 C139 C107 107.5(9) . .
C111 C139 Ir1 122.3(9) . .
C107 C139 Ir1 130.2(8) . .
C121 N33 C117 118.4(9) . .
C121 N33 Ir1 116.6(6) . .
C117 N33 Ir1 124.5(7) . .
C126 C140 C122 116.8(8) . .
C126 C140 Ir1 132.4(7) . .
C122 C140 Ir1 110.4(6) . .
C131 N35 C127 110.5(8) . .
C131 N35 Ir1 121.7(7) . .
C127 N35 Ir1 125.8(5) . .
C136 N36 C132 118.1(7) . .
C136 N36 Ir1 124.8(7) . .
C132 N36 Ir1 116.5(5) . .
C1 N1 C12 120.4(9) . .
C1 N1 Ru1 125.7(8) . .
C12 N1 Ru1 113.5(7) . .
N1 C1 C2 116.8(11) . .
N1 C1 H1 121.6 . .
C2 C1 H1 121.6 . .
C3 C2 C1 124.9(11) . .
C3 C2 H2 117.6 . .
C1 C2 H2 117.6 . .
C2 C3 C4 120.0(12) . .
C2 C3 H3 120.0 . .
C4 C3 H3 120.0 . .
C3 C4 C5 128.8(12) . .
C3 C4 C12 117.1(11) . .
C5 C4 C12 113.5(10) . .
C11 C12 N1 114.6(11) . .
C11 C12 C4 124.9(11) . .
N1 C12 C4 120.4(10) . .
C112 N32 C116 119.1(11) . .
C112 N32 Ir1 121.0(10) . .
C116 N32 Ir1 119.8(10) . .
N32 C112 C113 118.4(13) . .
N32 C112 C111 104.8(11) . .
C113 C112 C111 136.0(13) . .
C114 C113 C112 122.1(14) . .
C114 C113 H113 119.0 . .
C112 C113 H113 119.0 . .
C115 C114 C113 121.9(14) . .
C115 C114 H114 119.1 . .
C113 C114 H114 119.1 . .
C114 C115 C116 117.8(14) . .
C114 C115 H115 121.1 . .
C116 C115 H115 121.1 . .
N32 C116 C115 119.9(12) . .
N32 C116 H116 120.0 . .
C115 C116 H116 120.0 . .
C6 C5 C4 126.6(12) . .
C6 C5 N3 104.3(12) . .
C4 C5 N3 128.9(11) . .
C5 C6 N15 115.4(12) . .
C5 C6 C7 116.7(13) . .
N15 C6 C7 127.8(12) . .
C11 C7 C6 121.7(12) . .
C11 C7 C8 115.0(13) . .
C6 C7 C8 122.9(14) . .
C9 C8 C7 116.3(13) . .
C9 C8 H8 121.8 . .
C7 C8 H8 121.8 . .
C10 C9 C8 122.5(13) . .
C10 C9 H9 118.7 . .
C8 C9 H9 118.7 . .
N2 C10 C9 121.2(13) . .
N2 C10 H10 119.4 . .
C9 C10 H10 119.4 . .
N2 C11 C7 125.6(11) . .
N2 C11 C12 117.7(12) . .
C7 C11 C12 116.1(12) . .
N4 C13 C14 127.5(11) . .
N4 C13 H13 116.3 . .
C14 C13 H13 116.3 . .
C15 C14 C13 117.3(12) . .
C15 C14 H14 121.4 . .
C13 C14 H14 121.4 . .
C14 C15 C16 115.2(12) . .
C14 C15 H15 122.4 . .
C16 C15 H15 122.4 . .
C24 C16 C17 120.2(12) . .
C24 C16 C15 122.4(10) . .
C17 C16 C15 117.5(12) . .
N6 C17 C16 136.8(12) . .
N6 C17 C18 104.6(11) . .
C16 C17 C18 118.4(12) . .
N7 C18 C19 130.4(14) . .
N7 C18 C17 110.3(12) . .
C19 C18 C17 119.2(12) . .
C23 C19 C18 121.7(12) . .
C23 C19 C20 115.6(12) . .
C18 C19 C20 122.1(13) . .
C21 C20 C19 116.8(12) . .
C21 C20 H20 121.6 . .
C19 C20 H20 121.6 . .
C22 C21 C20 122.2(13) . .
C22 C21 H21 118.9 . .
C20 C21 H21 118.9 . .
N5 C22 C21 123.6(12) . .
N5 C22 H22 118.2 . .
C21 C22 H22 118.2 . .
N5 C23 C19 125.0(11) . .
N5 C23 C24 117.2(11) . .
C19 C23 C24 117.8(12) . .
N4 C24 C16 122.3(11) . .
N4 C24 C23 115.1(11) . .
C16 C24 C23 122.6(11) . .
N7 C25 N6 111.2(11) . .
N7 C25 C26 129.5(12) . .
N6 C25 C26 119.2(12) . .
C27 C26 C30 121.5(11) . .
C27 C26 C25 126.7(11) . .
C30 C26 C25 111.8(11) . .
C26 C27 C28 121.8(11) . .
C26 C27 H27 119.1 . .
C28 C27 H27 119.1 . .
C27 C28 C29 117.7(11) . .
C27 C28 H28 121.2 . .
C29 C28 H28 121.2 . .
N8 C29 C28 122.6(11) . .
N8 C29 H29 118.7 . .
C28 C29 H29 118.7 . .
N8 C30 C26 116.8(10) . .
N8 C30 H30 121.6 . .
C26 C30 H30 121.6 . .
N9 C31 C32 124.1(13) . .
N9 C31 H31 117.9 . .
C32 C31 H31 117.9 . .
C33 C32 C31 116.3(13) . .
C33 C32 H32 121.9 . .
C31 C32 H32 121.9 . .
C34 C33 C32 121.9(11) . .
C34 C33 H33 119.1 . .
C32 C33 H33 119.1 . .
C33 C34 C42 119.0(12) . .
C33 C34 C35 129.9(11) . .
C42 C34 C35 111.1(11) . .
C36 C35 N11 105.7(12) . .
C36 C35 C34 126.9(11) . .
N11 C35 C34 127.4(12) . .
C35 C36 N12 109.5(11) . .
C35 C36 C37 121.1(12) . .
N12 C36 C37 129.3(12) . .
C38 C37 C41 123.7(12) . .
C38 C37 C36 122.9(13) . .
C41 C37 C36 113.1(12) . .
C37 C38 C39 118.9(14) . .
C37 C38 H38 120.6 . .
C39 C38 H38 120.6 . .
C38 C39 C40 112.9(13) . .
C38 C39 H39 123.5 . .
C40 C39 H39 123.5 . .
N10 C40 C39 129.1(13) . .
N10 C40 H40 115.4 . .
C39 C40 H40 115.4 . .
N10 C41 C42 115.6(11) . .
N10 C41 C37 120.6(12) . .
C42 C41 C37 123.8(11) . .
C34 C42 N9 120.2(12) . .
C34 C42 C41 124.0(12) . .
N9 C42 C41 115.8(10) . .
N12 C43 N11 111.0(10) . .
N12 C43 C44 125.6(12) . .
N11 C43 C44 123.5(11) . .
C48 C44 C45 120.1(11) . .
C48 C44 C43 117.9(11) . .
C45 C44 C43 121.9(12) . .
C44 C45 C46 115.7(13) . .
C44 C45 H45 122.2 . .
C46 C45 H45 122.2 . .
C47 C46 C45 122.1(14) . .
C47 C46 H46 118.9 . .
C45 C46 H46 118.9 . .
C46 C47 N13 122.5(13) . .
C46 C47 H47 118.8 . .
N13 C47 H47 118.8 . .
C44 C48 N13 124.9(11) . .
C44 C48 H48 117.6 . .
N13 C48 H48 117.6 . .
N14 C49 C50 118.3(13) . .
N14 C49 H49 120.9 . .
C50 C49 H49 120.9 . .
C51 C50 C49 123.1(13) . .
C51 C50 H50 118.5 . .
C49 C50 H50 118.5 . .
C50 C51 C52 113.2(13) . .
C50 C51 H51 123.4 . .
C52 C51 H51 123.4 . .
C53 C52 C51 121.6(13) . .
C53 C52 C54 119.7(13) . .
C51 C52 C54 118.6(13) . .
C52 C53 N14 121.2(12) . .
C52 C53 H53 119.4 . .
N14 C53 H53 119.4 . .
N15 C54 N3 115.5(10) . .
N15 C54 C52 121.3(12) . .
N3 C54 C52 122.7(13) . .
N16 C55 C56 116.8(16) . .
N16 C55 H55 121.6 . .
C56 C55 H55 121.6 . .
C55 C56 C57 124.1(15) . .
C55 C56 H56 118.0 . .
C57 C56 H56 118.0 . .
C58 C57 C56 114.8(15) . .
C58 C57 H57 122.6 . .
C56 C57 H57 122.6 . .
C57 C58 C59 121.0(14) . .
C57 C58 C60 120.0(14) . .
C59 C58 C60 118.9(13) . .
N16 C59 C58 119.7(13) . .
N16 C59 H59 120.2 . .
C58 C59 H59 120.2 . .
N17 C60 N25 111.2(13) . .
N17 C60 C58 126.7(13) . .
N25 C60 C58 122.1(14) . .
N18 C61 C62 122.8(12) . .
N18 C61 H61 118.6 . .
C62 C61 H61 118.6 . .
C63 C62 C61 118.1(11) . .
C63 C62 H62 121.0 . .
C61 C62 H62 121.0 . .
C62 C63 C64 122.3(13) . .
C62 C63 H63 118.9 . .
C64 C63 H63 118.9 . .
C65 C64 C63 113.7(12) . .
C65 C64 C66 123.6(12) . .
C63 C64 C66 122.6(13) . .
N18 C65 C64 124.2(10) . .
N18 C65 H65 117.9 . .
C64 C65 H65 117.9 . .
N20 C66 N19 106.5(12) . .
N20 C66 C64 124.8(12) . .
N19 C66 C64 128.6(14) . .
C68 C67 N19 104.1(11) . .
C68 C67 C73 122.1(11) . .
N19 C67 C73 133.8(11) . .
C67 C68 N20 112.0(12) . .
C67 C68 C69 124.5(12) . .
N20 C68 C69 123.5(13) . .
C77A C69 C70 116.5(12) . .
C77A C69 C68 113.1(12) . .
C70 C69 C68 130.4(11) . .
C69 C70 C71 120.4(12) . .
C69 C70 H70 119.8 . .
C71 C70 H70 119.8 . .
C72 C71 C70 118.2(13) . .
C72 C71 H71 120.9 . .
C70 C71 H71 120.9 . .
N22 C72 C71 123.4(11) . .
N22 C72 H72 118.3 . .
C71 C72 H72 118.3 . .
C74 C73 C67 129.0(11) . .
C74 C73 C77 111.2(11) . .
C67 C73 C77 119.1(10) . .
C73 C74 C75 122.3(12) . .
C73 C74 H74 118.8 . .
C75 C74 H74 118.8 . .
C76 C75 C74 120.5(13) . .
C76 C75 H75 119.8 . .
C74 C75 H75 119.8 . .
N21 C76 C75 124.7(12) . .
N21 C76 H76 117.7 . .
C75 C76 H76 117.7 . .
N21 C77 C73 124.6(10) . .
N21 C77 C77A 118.0(10) . .
C73 C77 C77A 117.3(11) . .
C69 C77A N22 124.0(11) . .
C69 C77A C77 123.8(12) . .
N22 C77A C77 112.2(9) . .
C79 C78 C78A 120.8(12) . .
C79 C78 H78 119.6 . .
C78A C78 H78 119.6 . .
N26 C78A C78 126.9(10) . .
N26 C78A H78A 116.6 . .
C78 C78A H78A 116.6 . .
C78 C79 C80 115.1(13) . .
C78 C79 H79 122.5 . .
C80 C79 H79 122.5 . .
C79 C80 C88 120.4(12) . .
C79 C80 C81 123.6(12) . .
C88 C80 C81 116.1(13) . .
N28 C81 C80 129.3(11) . .
N28 C81 C82 108.1(9) . .
C80 C81 C82 122.5(11) . .
C83 C82 N29 125.3(12) . .
C83 C82 C81 124.6(11) . .
N29 C82 C81 110.0(9) . .
C84 C83 C82 127.6(13) . .
C84 C83 C87 121.0(12) . .
C82 C83 C87 111.4(12) . .
C85 C84 C83 119.3(15) . .
C85 C84 H84 120.3 . .
C83 C84 H84 120.3 . .
C84 C85 C86 118.8(16) . .
C84 C85 H85 120.6 . .
C86 C85 H85 120.6 . .
N27 C86 C85 123.1(15) . .
N27 C86 H86 118.5 . .
C85 C86 H86 118.5 . .
N27 C87 C88 115.5(10) . .
N27 C87 C83 119.0(11) . .
C88 C87 C83 125.5(11) . .
N26 C88 C87 114.1(10) . .
N26 C88 C80 125.5(11) . .
C87 C88 C80 119.8(12) . .
N29 C89 C90 129.1(10) . .
N29 C89 N28 111.6(9) . .
C90 C89 N28 119.1(10) . .
C91 C90 C94 117.4(13) . .
C91 C90 C89 124.6(11) . .
C94 C90 C89 117.9(12) . .
C90 C91 C92 120.2(11) . .
C90 C91 H91 119.9 . .
C92 C91 H91 119.9 . .
C91 C92 C93 117.3(12) . .
C91 C92 H92 121.4 . .
C93 C92 H92 121.4 . .
N30 C93 C92 121.1(10) . .
N30 C93 H93 119.4 . .
C92 C93 H93 119.4 . .
N30 C94 C90 123.9(11) . .
N30 C94 H94 118.0 . .
C90 C94 H94 118.0 . .
N23 C95 C96 123.9(11) . .
N23 C95 H95 118.1 . .
C96 C95 H95 118.1 . .
C97 C96 C95 119.1(15) . .
C97 C96 H96 120.4 . .
C95 C96 H96 120.4 . .
C98 C97 C96 118.2(15) . .
C98 C97 H97 120.9 . .
C96 C97 H97 120.9 . .
C97 C98 C106 126.7(14) . .
C97 C98 C99 125.0(15) . .
C106 C98 C99 108.2(15) . .
C100 C99 C98 123.3(14) . .
C100 C99 N17 107.7(11) . .
C98 C99 N17 128.8(13) . .
C99 C100 C101 123.9(13) . .
C99 C100 N25 105.5(12) . .
C101 C100 N25 130.5(13) . .
C102 C101 C100 126.4(15) . .
C102 C101 C105 115.2(14) . .
C100 C101 C105 117.8(14) . .
C103 C102 C101 118.4(15) . .
C103 C102 H102 120.8 . .
C101 C102 H102 120.8 . .
C102 C103 C104 120.3(15) . .
C102 C103 H103 119.9 . .
C104 C103 H103 119.9 . .
N24 C104 C103 121.3(13) . .
N24 C104 H104 119.4 . .
C103 C104 H104 119.4 . .
N24 C105 C106 125.5(12) . .
N24 C105 C101 123.4(13) . .
C106 C105 C101 110.5(14) . .
C105 C106 C98 135.5(14) . .
C105 C106 N23 107.9(12) . .
C98 C106 N23 116.1(12) . .
C108 C107 C139 120.2(15) . .
C108 C107 H107 119.9 . .
C139 C107 H107 119.9 . .
C109 C108 C107 123.4(19) . .
C109 C108 H108 118.3 . .
C107 C108 H108 118.3 . .
C110 C109 C108 121.7(19) . .
C110 C109 H109 119.2 . .
C108 C109 H109 119.2 . .
C109 C110 C111 110.4(18) . .
C109 C110 H110 124.8 . .
C111 C110 H110 124.8 . .
C139 C111 C110 136.4(14) . .
C139 C111 C112 114.2(12) . .
C110 C111 C112 108.6(13) . .
N33 C117 C118 119.3(12) . .
N33 C117 H117 120.4 . .
C118 C117 H117 120.4 . .
C119 C118 C117 123.7(15) . .
C119 C118 H118 118.1 . .
C117 C118 H118 118.1 . .
C118 C119 C120 113.7(15) . .
C118 C119 H119 123.1 . .
C120 C119 H119 123.1 . .
C121 C120 C119 123.9(14) . .
C121 C120 H120 118.1 . .
C119 C120 H120 118.1 . .
N33 C121 C120 120.9(13) . .
N33 C121 C122 111.1(11) . .
C120 C121 C122 127.8(12) . .
C140 C122 C123 124.9(14) . .
C140 C122 C121 117.6(9) . .
C123 C122 C121 117.5(13) . .
C124 C123 C122 112.8(15) . .
C124 C123 H123 123.6 . .
C122 C123 H123 123.6 . .
C123 C124 C125 123.3(14) . .
C123 C124 H124 118.4 . .
C125 C124 H124 118.4 . .
C126 C125 C124 118.9(15) . .
C126 C125 H125 120.6 . .
C124 C125 H125 120.6 . .
C140 C126 C125 122.9(13) . .
C140 C126 H126 118.5 . .
C125 C126 H126 118.5 . .
C128 C127 N35 124.4(10) . .
C128 C127 H127 117.8 . .
N35 C127 H127 117.8 . .
C129 C128 C127 118.6(11) . .
C129 C128 H128 120.7 . .
C127 C128 H128 120.7 . .
C128 C129 C130 117.9(10) . .
C128 C129 C137 123.9(12) . .
C130 C129 C137 118.1(11) . .
C129 C130 C131 121.7(11) . .
C129 C130 H130 119.2 . .
C131 C130 H130 119.2 . .
N35 C131 C130 126.6(12) . .
N35 C131 C132 113.8(12) . .
C130 C131 C132 119.6(11) . .
C133 C132 C131 131.0(13) . .
C133 C132 N36 117.7(10) . .
C131 C132 N36 111.3(10) . .
C132 C133 C134 129.2(13) . .
C132 C133 H133 115.4 . .
C134 C133 H133 115.4 . .
C133 C134 C135 112.6(12) . .
C133 C134 C138 124.6(12) . .
C135 C134 C138 122.8(11) . .
C134 C135 C136 120.5(13) . .
C134 C135 H135 119.8 . .
C136 C135 H135 119.8 . .
N36 C136 C135 121.7(12) . .
N36 C136 H136 119.1 . .
C135 C136 H136 119.1 . .
O2 C137 O1 125.8(8) . .
O2 C137 C129 123.7(10) . .
O1 C137 C129 110.5(9) . .
O3 C138 O4 124.5(10) . .
O3 C138 C134 119.6(10) . .
O4 C138 C134 115.8(11) . .
O8 N38 O9 123(3) . .
O8 N38 O10 108(3) . .
O9 N38 O10 126(3) . .
O12 N39 O11 107.5(15) . .
O12 N39 O13 110.7(15) . .
O11 N39 O13 141.8(16) . .
O7 N37 O6 122.0(11) . .
O7 N37 O5 115.3(11) . .
O6 N37 O5 122.7(11) . .
O14 N40 O15 119.9(12) . .
O14 N40 O16 116.6(12) . .
O15 N40 O16 120.6(12) . .
O17 N41 O18 120.9(14) . .
O17 N41 O19 116.4(13) . .
O18 N41 O19 115.7(13) . .
O20 N42 O22 122.0(13) . .
O20 N42 O21 122.0(13) . .
O22 N42 O21 112.8(12) . .
O23 N43 O25 119.0(11) . .
O23 N43 O24 125.9(12) . .
O25 N43 O24 115.0(11) . .

loop_
_geom_bond_atom_site_label_1
_geom_bond_atom_site_label_2
_geom_bond_distance
_geom_bond_site_symmetry_2
Ir1 C139 1.855(14) .
Ir1 N32 1.983(11) .
Ir1 N35 1.989(11) .
Ir1 C140 2.009(10) .
Ir1 N33 2.045(9) .
Ir1 N36 2.123(7) .
Pd1 N30 2.017(7) 4_565
Pd1 N30 2.017(7) .
Pd1 N30 2.017(7) 3_655
Pd1 N30 2.017(7) 2_665
Pd2 N8 1.964(8) 3_655
Pd2 N8 1.964(8) .
Pd2 N8 1.964(8) 4_565
Pd2 N8 1.964(8) 2_665
Pd3 N16 1.957(11) .
Pd3 N18 1.997(10) .
Pd3 N13 2.011(11) .
Pd3 N14 2.018(10) 3_655
Ru1 N4 2.017(10) .
Ru1 N10 2.026(10) .
Ru1 N5 2.040(10) .
Ru1 N9 2.059(9) .
Ru1 N2 2.062(10) .
Ru1 N1 2.064(8) .
Ru2 N23 1.971(10) 4_565
Ru2 N26 1.995(10) .
Ru2 N27 2.012(9) .
Ru2 N22 2.025(9) .
Ru2 N21 2.043(9) .
Ru2 N24 2.096(9) 4_565
O1 C137 1.367(11) .
O2 C137 1.161(11) .
O3 C138 1.222(13) .
O4 C138 1.299(11) .
N2 C11 1.316(14) .
N2 C10 1.320(16) .
N3 C54 1.372(13) .
N3 C5 1.394(14) .
N3 H3A 0.8800 .
N4 C24 1.342(12) .
N4 C13 1.350(14) .
N5 C22 1.325(14) .
N5 C23 1.348(14) .
N6 C17 1.318(14) .
N6 C25 1.449(14) .
N6 H6 0.8800 .
N7 C25 1.316(15) .
N7 C18 1.406(14) .
N8 C29 1.360(14) .
N8 C30 1.404(12) .
N9 C31 1.306(15) .
N9 C42 1.387(14) .
N10 C40 1.346(16) .
N10 C41 1.376(13) .
N11 C43 1.349(13) .
N11 C35 1.421(13) .
N11 H11 0.8800 .
N12 C43 1.292(12) .
N12 C36 1.358(13) .
N13 C48 1.359(13) .
N13 C47 1.373(14) .
N14 C49 1.328(14) .
N14 C53 1.387(14) .
N14 Pd3 2.018(10) 4_565
N15 C54 1.346(14) .
N15 C6 1.393(14) .
N16 C55 1.241(16) .
N16 C59 1.407(17) .
N17 C60 1.299(15) .
N17 C99 1.477(11) .
N17 H17 0.8800 .
N18 C61 1.277(14) .
N18 C65 1.343(14) .
N19 C67 1.326(13) .
N19 C66 1.372(15) .
N19 H19 0.8800 .
N20 C66 1.328(16) .
N20 C68 1.383(14) .
N21 C76 1.276(13) .
N21 C77 1.376(12) .
N22 C72 1.362(10) .
N22 C77A 1.414(13) .
N23 C95 1.403(13) .
N23 C106 1.522(14) .
N23 Ru2 1.971(10) 3_655
N24 C104 1.246(12) .
N24 C105 1.268(15) .
N24 Ru2 2.096(9) 3_655
N25 C60 1.313(15) .
N25 C100 1.466(14) .
N26 C88 1.333(12) .
N26 C78A 1.379(12) .
N27 C87 1.331(12) .
N27 C86 1.343(15) .
N28 C81 1.403(11) .
N28 C89 1.501(11) .
N28 H28A 0.8800 .
N29 C89 1.366(13) .
N29 C82 1.418(11) .
N30 C93 1.332(12) .
N30 C94 1.341(12) .
C139 C111 1.309(16) .
C139 C107 1.499(17) .
N33 C121 1.367(12) .
N33 C117 1.392(13) .
C140 C126 1.334(12) .
C140 C122 1.463(15) .
N35 C131 1.377(12) .
N35 C127 1.478(14) .
N36 C136 1.275(11) .
N36 C132 1.429(13) .
N1 C1 1.337(12) .
N1 C12 1.410(12) .
C1 C2 1.395(13) .
C1 H1 0.9500 .
C2 C3 1.336(14) .
C2 H2 0.9500 .
C3 C4 1.354(14) .
C3 H3 0.9500 .
C4 C5 1.359(16) .
C4 C12 1.427(14) .
C12 C11 1.398(15) .
N32 C112 1.364(13) .
N32 C116 1.418(14) .
C112 C113 1.381(15) .
C112 C111 1.516(15) .
C113 C114 1.361(17) .
C113 H113 0.9500 .
C114 C115 1.332(17) .
C114 H114 0.9500 .
C115 C116 1.432(16) .
C115 H115 0.9500 .
C116 H116 0.9500 .
C5 C6 1.353(16) .
C6 C7 1.440(16) .
C7 C11 1.369(16) .
C7 C8 1.463(18) .
C8 C9 1.372(17) .
C8 H8 0.9500 .
C9 C10 1.351(17) .
C9 H9 0.9500 .
C10 H10 0.9500 .
C13 C14 1.409(16) .
C13 H13 0.9500 .
C14 C15 1.375(15) .
C14 H14 0.9500 .
C15 C16 1.471(16) .
C15 H15 0.9500 .
C16 C24 1.358(16) .
C16 C17 1.448(16) .
C17 C18 1.460(16) .
C18 C19 1.428(17) .
C19 C23 1.392(15) .
C19 C20 1.451(16) .
C20 C21 1.367(17) .
C20 H20 0.9500 .
C21 C22 1.340(15) .
C21 H21 0.9500 .
C22 H22 0.9500 .
C23 C24 1.464(14) .
C25 C26 1.480(17) .
C26 C27 1.345(15) .
C26 C30 1.457(14) .
C27 C28 1.349(15) .
C27 H27 0.9500 .
C28 C29 1.435(14) .
C28 H28 0.9500 .
C29 H29 0.9500 .
C30 H30 0.9500 .
C31 C32 1.388(15) .
C31 H31 0.9500 .
C32 C33 1.371(15) .
C32 H32 0.9500 .
C33 C34 1.357(15) .
C33 H33 0.9500 .
C34 C42 1.378(14) .
C34 C35 1.503(16) .
C35 C36 1.337(15) .
C36 C37 1.454(15) .
C37 C38 1.329(16) .
C37 C41 1.449(16) .
C38 C39 1.447(17) .
C38 H38 0.9500 .
C39 C40 1.460(19) .
C39 H39 0.9500 .
C40 H40 0.9500 .
C41 C42 1.414(16) .
C43 C44 1.483(15) .
C44 C48 1.327(14) .
C44 C45 1.351(14) .
C45 C46 1.422(17) .
C45 H45 0.9500 .
C46 C47 1.290(17) .
C46 H46 0.9500 .
C47 H47 0.9500 .
C48 H48 0.9500 .
C49 C50 1.444(18) .
C49 H49 0.9500 .
C50 C51 1.429(18) .
C50 H50 0.9500 .
C51 C52 1.488(19) .
C51 H51 0.9500 .
C52 C53 1.354(17) .
C52 C54 1.497(18) .
C53 H53 0.9500 .
C55 C56 1.43(2) .
C55 H55 0.9500 .
C56 C57 1.45(2) .
C56 H56 0.9500 .
C57 C58 1.327(17) .
C57 H57 0.9500 .
C58 C59 1.419(17) .
C58 C60 1.447(18) .
C59 H59 0.9500 .
C61 C62 1.395(16) .
C61 H61 0.9500 .
C62 C63 1.298(16) .
C62 H62 0.9500 .
C63 C64 1.429(16) .
C63 H63 0.9500 .
C64 C65 1.362(15) .
C64 C66 1.429(17) .
C65 H65 0.9500 .
C67 C68 1.323(16) .
C67 C73 1.391(12) .
C68 C69 1.487(17) .
C69 C77A 1.397(15) .
C69 C70 1.428(16) .
C70 C71 1.437(18) .
C70 H70 0.9500 .
C71 C72 1.393(16) .
C71 H71 0.9500 .
C72 H72 0.9500 .
C73 C74 1.371(15) .
C73 C77 1.438(16) .
C74 C75 1.373(16) .
C74 H74 0.9500 .
C75 C76 1.295(17) .
C75 H75 0.9500 .
C76 H76 0.9500 .
C77 C77A 1.464(16) .
C78 C79 1.338(16) .
C78 C78A 1.394(17) .
C78 H78 0.9500 .
C78A H78A 0.9500 .
C79 C80 1.404(16) .
C79 H79 0.9500 .
C80 C88 1.420(16) .
C80 C81 1.442(16) .
C81 C82 1.451(16) .
C82 C83 1.372(16) .
C83 C84 1.371(17) .
C83 C87 1.522(17) .
C84 C85 1.309(19) .
C84 H84 0.9500 .
C85 C86 1.507(19) .
C85 H85 0.9500 .
C86 H86 0.9500 .
C87 C88 1.415(15) .
C89 C90 1.432(16) .
C90 C91 1.388(16) .
C90 C94 1.396(15) .
C91 C92 1.418(17) .
C91 H91 0.9500 .
C92 C93 1.445(15) .
C92 H92 0.9500 .
C93 H93 0.9500 .
C94 H94 0.9500 .
C95 C96 1.424(18) .
C95 H95 0.9500 .
C96 C97 1.399(18) .
C96 H96 0.9500 .
C97 C98 1.366(18) .
C97 H97 0.9500 .
C98 C106 1.390(19) .
C98 C99 1.449(18) .
C99 C100 1.314(17) .
C100 C101 1.440(18) .
C101 C102 1.357(18) .
C101 C105 1.459(18) .
C102 C103 1.348(18) .
C102 H102 0.9500 .
C103 C104 1.412(18) .
C103 H103 0.9500 .
C104 H104 0.9500 .
C105 C106 1.382(18) .
C107 C108 1.386(19) .
C107 H107 0.9500 .
C108 C109 1.38(2) .
C108 H108 0.9500 .
C109 C110 1.36(2) .
C109 H109 0.9500 .
C110 C111 1.46(2) .
C110 H110 0.9500 .
C117 C118 1.442(19) .
C117 H117 0.9500 .
C118 C119 1.360(18) .
C118 H118 0.9500 .
C119 C120 1.431(19) .
C119 H119 0.9500 .
C120 C121 1.380(17) .
C120 H120 0.9500 .
C121 C122 1.539(19) .
C122 C123 1.468(17) .
C123 C124 1.40(2) .
C123 H123 0.9500 .
C124 C125 1.45(2) .
C124 H124 0.9500 .
C125 C126 1.414(18) .
C125 H125 0.9500 .
C126 H126 0.9500 .
C127 C128 1.474(18) .
C127 H127 0.9500 .
C128 C129 1.389(16) .
C128 H128 0.9500 .
C129 C130 1.403(15) .
C129 C137 1.501(2) .
C130 C131 1.417(17) .
C130 H130 0.9500 .
C131 C132 1.427(17) .
C132 C133 1.321(15) .
C133 C134 1.324(14) .
C133 H133 0.9500 .
C134 C135 1.401(17) .
C134 C138 1.418(16) .
C135 C136 1.448(15) .
C135 H135 0.9500 .
C136 H136 0.9500 .
N38 O8 1.207(17) .
N38 O9 1.215(17) .
N38 O10 1.237(17) .
N39 O12 1.660(16) .
N39 O11 1.665(17) .
N39 O13 1.705(16) .
N37 O7 1.374(13) .
N37 O6 1.414(12) .
N37 O5 1.418(13) .
N40 O14 1.410(13) .
N40 O15 1.416(13) .
N40 O16 1.445(13) .
N41 O17 1.390(14) .
N41 O18 1.394(14) .
N41 O19 1.417(14) .
N42 O20 1.416(14) .
N42 O22 1.428(14) .
N42 O21 1.429(14) .
N43 O23 1.355(14) .
N43 O25 1.414(14) .
N43 O24 1.429(14) .

loop_
_platon_squeeze_void_nr
_platon_squeeze_void_average_x
_platon_squeeze_void_average_y
_platon_squeeze_void_average_z
_platon_squeeze_void_volume
_platon_squeeze_void_count_electrons
_platon_squeeze_void_content
1 -0.004 -0.001 0.000 29898 14554 ' '
2 0.193 0.219 0.800 7 1 ' '
3 0.219 0.307 0.800 7 3 ' '
4 0.252 0.249 0.794 19 23 ' '
5 0.283 0.191 0.800 6 1 ' '
6 0.309 0.283 0.800 7 2 ' '
7 0.693 0.719 0.200 6 1 ' '
8 0.719 0.807 0.200 7 3 ' '
9 0.752 0.749 0.206 19 30 ' '
10 0.783 0.691 0.200 6 1 ' '
11 0.809 0.783 0.200 7 3 ' '
